data_7205496
loop_
_publ_author_name
'Morales, Dolores'
'P\'erez, Julio'
'Mart\'inez-Garc\'ia, H\'ector'
'Puerto, Marcos'
'del R\'io, Ignacio'

_publ_section_title
;
 Hydrogen-bonded adducts between neutral molecules and
 [Mo(\h3-methallyl)(CO)2(HOC(py)3)]+: snapshots of a deprotonation
;
_journal_issue 1
_journal_name_full CrystEngComm
_journal_page_first 60
_journal_paper_doi 10.1039/c0ce00688b
_journal_volume 13
_journal_year 2011
_chemical_formula_moiety 'C22 H19 Mo N3 O3, C4 H8 O'
_chemical_formula_sum 'C26 H27 Mo N3 O4'
_chemical_formula_weight 541.45
_chemical_name_systematic
;
?
;
_space_group_IT_number 19
_symmetry_cell_setting orthorhombic
_symmetry_space_group_name_Hall 'P 2ac 2ab'
_symmetry_space_group_name_H-M 'P 21 21 21'
_atom_sites_solution_hydrogens geom
_atom_sites_solution_primary direct
_atom_sites_solution_secondary difmap
_audit_creation_method SHELXL-97
_cell_angle_alpha 90.00
_cell_angle_beta 90.00
_cell_angle_gamma 90.00
_cell_formula_units_Z 4
_cell_length_a 9.02250(10)
_cell_length_b 15.13590(10)
_cell_length_c 17.68920(10)
_cell_measurement_reflns_used 9196
_cell_measurement_temperature 150(2)
_cell_measurement_theta_max 73.6879
_cell_measurement_theta_min 2.9151
_cell_volume 2415.70(3)
_computing_cell_refinement
;
CrysAlis RED, Oxford Diffraction Ltd.,
Version 1.171.32.15 (release 10-01-2008 CrysAlis171 .NET)
(compiled Jan 10 2008,16:37:18)
;
_computing_data_collection
;
CrysAlis CCD, Oxford Diffraction Ltd.,
Version 1.171.32.15 (release 10-01-2008 CrysAlis171 .NET)
(compiled Jan 10 2008,16:37:18)
;
_computing_data_reduction
;
CrysAlis RED, Oxford Diffraction Ltd.,
Version 1.171.32.15 (release 10-01-2008 CrysAlis171 .NET)
(compiled Jan 10 2008,16:37:18)
;
_computing_molecular_graphics 'PLATON (Spek, 2008)'
_computing_publication_material 'SHELXL-97 (Sheldrick, 2008)'
_computing_structure_refinement 'SHELXL-97 (Sheldrick, 2008)'
_diffrn_ambient_temperature 150(2)
_diffrn_detector_area_resol_mean 8.2640
_diffrn_measured_fraction_theta_full 0.966
_diffrn_measured_fraction_theta_max 0.966
_diffrn_radiation_monochromator mirror
_diffrn_radiation_source 'Nova (Cu) X-ray Source'
_diffrn_radiation_type 'Cu K\a'
_diffrn_radiation_wavelength 1.54180
_diffrn_reflns_av_R_equivalents 0.0265
_diffrn_reflns_av_sigmaI/netI 0.0246
_diffrn_reflns_limit_h_max 10
_diffrn_reflns_limit_h_min -11
_diffrn_reflns_limit_k_max 12
_diffrn_reflns_limit_k_min -17
_diffrn_reflns_limit_l_max 21
_diffrn_reflns_limit_l_min -21
_diffrn_reflns_number 10845
_diffrn_reflns_theta_full 73.90
_diffrn_reflns_theta_max 73.90
_diffrn_reflns_theta_min 3.84
_exptl_absorpt_coefficient_mu 4.751
_exptl_absorpt_correction_T_max 0.790
_exptl_absorpt_correction_T_min 0.745
_exptl_absorpt_correction_type multi-scan
_exptl_absorpt_process_details
;
CrysAlis RED, Oxford Diffraction Ltd.,
Version 1.171.32.15 (release 10-01-2008 CrysAlis171 .NET)
(compiled Jan 10 2008,16:37:18)
Empirical absorption correction using spherical harmonics,
implemented in SCALE3 ABSPACK scaling algorithm.
;
_exptl_crystal_colour red_exptl_crystal_size_max
_exptl_crystal_density_diffrn 1.489
_exptl_crystal_density_method 'not measured'
_exptl_crystal_description prism
_exptl_crystal_F_000 1112
_exptl_crystal_size_mid 0.06
_exptl_crystal_size_min 0.05
_refine_diff_density_max 0.514
_refine_diff_density_min -0.595
_refine_diff_density_rms 0.088
_refine_ls_abs_structure_details 'Flack H D (1983), Acta Cryst. A39, 876-881'
_refine_ls_abs_structure_Flack 0.016(14)
_refine_ls_extinction_method none
_refine_ls_goodness_of_fit_ref 1.035
_refine_ls_hydrogen_treatment mixed
_refine_ls_matrix_type full
_refine_ls_number_parameters 335
_refine_ls_number_reflns 4436
_refine_ls_number_restraints 0
_refine_ls_restrained_S_all 1.035
_refine_ls_R_factor_all 0.0353
_refine_ls_R_factor_gt 0.0316
_refine_ls_shift/su_max 0.001
_refine_ls_shift/su_mean 0.000
_refine_ls_structure_factor_coef Fsqd
_refine_ls_weighting_details
; calc
[1.00000+-1.00000exp(-15.00(sin\q/\l)^2^)]/
[\s^2^(Fo^2^)+0.0000+5.3341*P+(0.0278P)^2^+0.0000sin\q/\l]
where P = 0.33333Fo^2^ + 0.66667Fc^2^
;
_refine_ls_weighting_scheme calc
_refine_ls_wR_factor_gt 0.0805
_refine_ls_wR_factor_ref 0.0903
_reflns_number_gt 4215
_reflns_number_total 4436
_reflns_threshold_expression >2\s(I)
_cod_data_source_file C0CE00688B.TXT
_cod_data_source_block 1_(mp145)
_cod_database_code 7205496

loop_
_symmetry_equiv_pos_as_xyz
'x, y, z'
'-x+1/2, -y, z+1/2'
'x+1/2, -y+1/2, -z'
'-x, y+1/2, -z+1/2'

loop_
_atom_site_label
_atom_site_type_symbol
_atom_site_fract_x
_atom_site_fract_y
_atom_site_fract_z
_atom_site_U_iso_or_equiv
_atom_site_adp_type
_atom_site_occupancy
_atom_site_symmetry_multiplicity
_atom_site_calc_flag
_atom_site_refinement_flags
_atom_site_disorder_assembly
_atom_site_disorder_group
C1 C 0.8485(6) 0.5096(4) 0.2253(3) 0.0380(11) Uani 1 1 d . . .
C2 C 0.8355(5) 0.5627(3) 0.2903(3) 0.0375(10) Uani 1 1 d . . .
C3 C 0.9009(6) 0.6468(4) 0.2838(3) 0.0414(11) Uani 1 1 d . . .
C4 C 0.7544(7) 0.5354(5) 0.3607(3) 0.0462(14) Uani 1 1 d . . .
C5 C 0.4431(5) 0.6940(3) 0.2828(2) 0.0255(9) Uani 1 1 d . . .
C10 C 0.7535(5) 0.5783(3) 0.1074(3) 0.0339(10) Uani 1 1 d . . .
C20 C 0.8362(5) 0.7225(4) 0.1645(3) 0.0354(11) Uani 1 1 d . . .
C21 C 0.2178(11) 0.4177(5) 0.0049(5) 0.076(2) Uani 1 1 d . . .
H21A H 0.1549 0.4038 -0.0379 0.091 Uiso 1 1 calc R . .
H21B H 0.2385 0.3633 0.0318 0.091 Uiso 1 1 calc R . .
C22 C 0.3502(5) 0.4552(3) -0.0205(3) 0.0354(10) Uani 1 1 d . . .
H22A H 0.4330 0.4178 -0.0063 0.042 Uiso 1 1 calc R . .
H22B H 0.3486 0.4601 -0.0751 0.042 Uiso 1 1 calc R . .
C23 C 0.3671(9) 0.5384(6) 0.0117(5) 0.0666(19) Uani 1 1 d . . .
H23A H 0.3844 0.5822 -0.0274 0.080 Uiso 1 1 calc R . .
H23B H 0.4508 0.5387 0.0460 0.080 Uiso 1 1 calc R . .
C31 C 0.4017(5) 0.5940(3) 0.2776(2) 0.0262(9) Uani 1 1 d . . .
C32 C 0.2765(5) 0.5540(3) 0.3058(3) 0.0348(10) Uani 1 1 d . . .
H32 H 0.2062 0.5865 0.3324 0.042 Uiso 1 1 calc R . .
C33 C 0.2569(5) 0.4640(3) 0.2939(3) 0.0364(10) Uani 1 1 d . . .
H33 H 0.1757 0.4350 0.3147 0.044 Uiso 1 1 calc R . .
C34 C 0.3587(6) 0.4178(3) 0.2509(3) 0.0375(11) Uani 1 1 d . . .
H34 H 0.3453 0.3581 0.2406 0.045 Uiso 1 1 calc R . .
C35 C 0.4813(6) 0.4627(3) 0.2237(3) 0.0327(10) Uani 1 1 d . . .
H35 H 0.5504 0.4319 0.1949 0.039 Uiso 1 1 calc R . .
C24 C 0.1466(13) 0.4755(8) 0.0517(11) 0.168(9) Uani 1 1 d . . .
H24A H 0.1409 0.4507 0.1022 0.202 Uiso 1 1 calc R . .
H24B H 0.0463 0.4851 0.0337 0.202 Uiso 1 1 calc R . .
C41 C 0.3612(5) 0.7433(3) 0.3455(3) 0.0275(9) Uani 1 1 d . . .
C42 C 0.4424(6) 0.7827(3) 0.4038(3) 0.0321(10) Uani 1 1 d . . .
H42 H 0.5453 0.7792 0.4046 0.039 Uiso 1 1 calc R . .
C43 C 0.3671(6) 0.8267(3) 0.4600(3) 0.0379(11) Uani 1 1 d . . .
H43 H 0.4192 0.8537 0.4991 0.046 Uiso 1 1 calc R . .
C44 C 0.2140(7) 0.8308(3) 0.4584(3) 0.0381(11) Uani 1 1 d . . .
H44 H 0.1609 0.8606 0.4956 0.046 Uiso 1 1 calc R . .
C45 C 0.1423(6) 0.7885(3) 0.3984(3) 0.0374(11) Uani 1 1 d . . .
H45 H 0.0393 0.7900 0.3970 0.045 Uiso 1 1 calc R . .
C51 C 0.4054(4) 0.7293(2) 0.2029(3) 0.0247(7) Uani 1 1 d . . .
C52 C 0.2799(5) 0.7754(3) 0.1799(2) 0.0292(9) Uani 1 1 d . . .
H52 H 0.2036 0.7873 0.2138 0.035 Uiso 1 1 calc R . .
C53 C 0.2711(5) 0.8033(3) 0.1048(3) 0.0344(10) Uani 1 1 d . . .
H53 H 0.1885 0.8345 0.0882 0.041 Uiso 1 1 calc R . .
C54 C 0.3844(6) 0.7847(4) 0.0554(3) 0.0392(11) Uani 1 1 d . . .
H54 H 0.3809 0.8044 0.0056 0.047 Uiso 1 1 calc R . .
C55 C 0.5035(6) 0.7362(3) 0.0814(3) 0.0314(9) Uani 1 1 d . . .
H55 H 0.5788 0.7217 0.0478 0.038 Uiso 1 1 calc R . .
O1 O 0.5946(3) 0.70128(18) 0.29244(19) 0.0272(6) Uani 1 1 d . . .
O10 O 0.7827(5) 0.5473(2) 0.04882(19) 0.0462(9) Uani 1 1 d . . .
O20 O 0.9165(4) 0.7745(3) 0.1381(2) 0.0455(9) Uani 1 1 d . . .
O24 O 0.2259(13) 0.5592(6) 0.0539(9) 0.177(5) Uani 1 1 d . . .
Mo01 Mo 0.70158(4) 0.63408(2) 0.203710(18) 0.02549(10) Uani 1 1 d . . .
N1 N 0.5148(4) 0.7092(2) 0.1536(2) 0.0263(7) Uani 1 1 d . . .
N2 N 0.2133(5) 0.7461(2) 0.3432(2) 0.0325(8) Uani 1 1 d . . .
N3 N 0.5046(5) 0.5494(2) 0.2372(2) 0.0273(8) Uani 1 1 d . . .
H1A H 0.807(7) 0.455(4) 0.220(3) 0.038(14) Uiso 1 1 d . . .
H1B H 0.931(8) 0.511(4) 0.197(4) 0.055(18) Uiso 1 1 d . . .
H3A H 0.985(9) 0.654(5) 0.260(4) 0.06(2) Uiso 1 1 d . . .
H3B H 0.878(9) 0.694(5) 0.314(5) 0.07(2) Uiso 1 1 d . . .
H4A H 0.690(6) 0.499(3) 0.349(3) 0.018(11) Uiso 1 1 d . . .
H4B H 0.829(7) 0.520(4) 0.399(3) 0.035(14) Uiso 1 1 d . . .
H4C H 0.692(10) 0.588(5) 0.381(4) 0.066(19) Uiso 1 1 d . . .

loop_
_atom_site_aniso_label
_atom_site_aniso_U_11
_atom_site_aniso_U_22
_atom_site_aniso_U_33
_atom_site_aniso_U_23
_atom_site_aniso_U_13
_atom_site_aniso_U_12
C1 0.041(3) 0.030(3) 0.043(3) 0.002(2) 0.003(2) 0.012(2)
C2 0.035(2) 0.037(2) 0.041(2) 0.002(2) -0.008(2) 0.0129(17)
C3 0.035(2) 0.035(3) 0.053(3) 0.006(2) -0.015(2) 0.002(2)
C4 0.051(3) 0.057(4) 0.031(3) 0.001(2) -0.010(2) 0.008(3)
C5 0.033(2) 0.0159(18) 0.027(2) 0.0002(16) -0.0036(17) -0.0002(15)
C10 0.038(2) 0.026(2) 0.038(2) 0.0050(19) 0.0045(19) -0.0040(16)
C20 0.026(2) 0.040(3) 0.040(2) -0.004(2) 0.0015(18) 0.0034(18)
C21 0.085(5) 0.052(4) 0.091(5) -0.016(4) 0.015(5) -0.010(4)
C22 0.035(2) 0.028(2) 0.043(3) -0.011(2) 0.0031(19) 0.0030(18)
C23 0.057(4) 0.077(5) 0.066(4) -0.006(4) -0.005(3) -0.018(4)
C31 0.029(2) 0.024(2) 0.026(2) 0.0010(15) 0.0006(16) 0.0023(17)
C32 0.032(2) 0.036(2) 0.037(2) -0.005(2) 0.001(2) 0.0017(18)
C33 0.039(2) 0.021(2) 0.048(2) 0.003(2) 0.004(2) -0.0049(15)
C34 0.039(3) 0.028(3) 0.045(3) -0.001(2) 0.001(2) -0.0046(19)
C35 0.044(3) 0.018(2) 0.036(2) -0.0044(16) 0.0035(19) 0.0029(18)
C24 0.094(8) 0.117(9) 0.29(2) -0.129(11) 0.109(11) -0.055(7)
C41 0.037(2) 0.014(2) 0.031(2) 0.0035(17) -0.0007(18) -0.0012(16)
C42 0.037(3) 0.027(2) 0.032(2) -0.0029(18) 0.0002(19) -0.0026(18)
C43 0.049(3) 0.032(2) 0.032(2) -0.0076(19) 0.000(2) -0.005(2)
C44 0.052(3) 0.025(2) 0.037(2) -0.0045(17) 0.006(3) 0.000(2)
C45 0.037(3) 0.033(3) 0.042(3) -0.001(2) 0.003(2) 0.0011(19)
C51 0.0277(18) 0.0193(17) 0.0272(18) -0.0006(18) -0.0012(19) -0.0013(15)
C52 0.030(2) 0.0224(19) 0.035(2) -0.0034(15) -0.0032(18) -0.0008(17)
C53 0.034(3) 0.034(2) 0.035(2) 0.0036(19) -0.0094(19) 0.0021(19)
C54 0.044(3) 0.044(3) 0.030(2) 0.009(2) -0.008(2) 0.003(2)
C55 0.038(2) 0.029(2) 0.028(2) -0.0026(17) 0.0021(19) -0.0017(19)
O1 0.0279(14) 0.0230(13) 0.0307(14) -0.0029(13) -0.0006(14) 0.0013(11)
O10 0.064(3) 0.0409(19) 0.0340(17) -0.0011(14) 0.0139(19) 0.003(2)
O20 0.0348(19) 0.044(2) 0.058(2) 0.0048(17) 0.0103(17) -0.0105(16)
O24 0.132(8) 0.092(5) 0.306(15) -0.079(8) 0.009(10) -0.010(6)
Mo01 0.02572(15) 0.02240(15) 0.02835(15) 0.00057(14) 0.00052(14) 0.00085(14)
N1 0.0296(19) 0.0216(18) 0.0276(17) 0.0021(14) 0.0011(15) 0.0030(14)
N2 0.032(2) 0.0299(19) 0.0360(19) -0.0025(15) 0.0043(18) 0.0022(18)
N3 0.035(2) 0.0186(18) 0.0288(17) 0.0018(14) 0.0011(16) 0.0000(15)

loop_
_atom_type_symbol
_atom_type_description
_atom_type_scat_dispersion_real
_atom_type_scat_dispersion_imag
_atom_type_scat_source
C C 0.0181 0.0091 'International Tables Vol C Tables 4.2.6.8 and 6.1.1.4'
H H 0.0000 0.0000 'International Tables Vol C Tables 4.2.6.8 and 6.1.1.4'
O O 0.0492 0.0322 'International Tables Vol C Tables 4.2.6.8 and 6.1.1.4'
Mo Mo -0.0483 2.7339 'International Tables Vol C Tables 4.2.6.8 and 6.1.1.4'
N N 0.0311 0.0180 'International Tables Vol C Tables 4.2.6.8 and 6.1.1.4'

loop_
_geom_angle_atom_site_label_1
_geom_angle_atom_site_label_2
_geom_angle_atom_site_label_3
_geom_angle
_geom_angle_site_symmetry_1
_geom_angle_site_symmetry_3
_geom_angle_publ_flag
C2 C1 Mo01 68.0(3) . . ?
C2 C1 H1A 125(4) . . ?
Mo01 C1 H1A 119(4) . . ?
C2 C1 H1B 121(5) . . ?
Mo01 C1 H1B 111(4) . . ?
H1A C1 H1B 108(6) . . ?
C1 C2 C3 114.4(5) . . ?
C1 C2 C4 124.1(5) . . ?
C3 C2 C4 121.4(5) . . ?
C1 C2 Mo01 76.1(3) . . ?
C3 C2 Mo01 74.5(3) . . ?
C4 C2 Mo01 116.0(3) . . ?
C2 C3 Mo01 69.3(3) . . ?
C2 C3 H3A 121(5) . . ?
Mo01 C3 H3A 113(5) . . ?
C2 C3 H3B 124(5) . . ?
Mo01 C3 H3B 105(5) . . ?
H3A C3 H3B 112(7) . . ?
C2 C4 H4A 109(3) . . ?
C2 C4 H4B 107(3) . . ?
H4A C4 H4B 120(5) . . ?
C2 C4 H4C 110(4) . . ?
H4A C4 H4C 102(6) . . ?
H4B C4 H4C 109(5) . . ?
O1 C5 C41 110.5(4) . . ?
O1 C5 C51 107.6(3) . . ?
C41 C5 C51 112.8(3) . . ?
O1 C5 C31 108.8(3) . . ?
C41 C5 C31 113.6(4) . . ?
C51 C5 C31 103.2(3) . . ?
O10 C10 Mo01 177.9(4) . . ?
O20 C20 Mo01 177.3(5) . . ?
C24 C21 C22 109.8(7) . . ?
C24 C21 H21A 109.7 . . ?
C22 C21 H21A 109.7 . . ?
C24 C21 H21B 109.7 . . ?
C22 C21 H21B 109.7 . . ?
H21A C21 H21B 108.2 . . ?
C23 C22 C21 109.3(5) . . ?
C23 C22 H22A 109.8 . . ?
C21 C22 H22A 109.8 . . ?
C23 C22 H22B 109.8 . . ?
C21 C22 H22B 109.8 . . ?
H22A C22 H22B 108.3 . . ?
C22 C23 O24 107.4(6) . . ?
C22 C23 H23A 110.2 . . ?
O24 C23 H23A 110.2 . . ?
C22 C23 H23B 110.2 . . ?
O24 C23 H23B 110.2 . . ?
H23A C23 H23B 108.5 . . ?
N3 C31 C32 122.4(4) . . ?
N3 C31 C5 110.5(4) . . ?
C32 C31 C5 127.0(4) . . ?
C31 C32 C33 118.7(4) . . ?
C31 C32 H32 120.6 . . ?
C33 C32 H32 120.6 . . ?
C34 C33 C32 119.6(4) . . ?
C34 C33 H33 120.2 . . ?
C32 C33 H33 120.2 . . ?
C33 C34 C35 118.3(4) . . ?
C33 C34 H34 120.8 . . ?
C35 C34 H34 120.8 . . ?
N3 C35 C34 122.7(5) . . ?
N3 C35 H35 118.7 . . ?
C34 C35 H35 118.7 . . ?
C21 C24 O24 110.0(9) . . ?
C21 C24 H24A 109.7 . . ?
O24 C24 H24A 109.7 . . ?
C21 C24 H24B 109.7 . . ?
O24 C24 H24B 109.7 . . ?
H24A C24 H24B 108.2 . . ?
N2 C41 C42 122.2(5) . . ?
N2 C41 C5 118.4(4) . . ?
C42 C41 C5 119.3(4) . . ?
C43 C42 C41 118.7(5) . . ?
C43 C42 H42 120.6 . . ?
C41 C42 H42 120.6 . . ?
C42 C43 C44 120.0(5) . . ?
C42 C43 H43 120.0 . . ?
C44 C43 H43 120.0 . . ?
C43 C44 C45 117.2(5) . . ?
C43 C44 H44 121.4 . . ?
C45 C44 H44 121.4 . . ?
N2 C45 C44 123.7(5) . . ?
N2 C45 H45 118.2 . . ?
C44 C45 H45 118.2 . . ?
N1 C51 C52 121.3(4) . . ?
N1 C51 C5 110.5(4) . . ?
C52 C51 C5 128.2(4) . . ?
C51 C52 C53 118.4(4) . . ?
C51 C52 H52 120.8 . . ?
C53 C52 H52 120.8 . . ?
C54 C53 C52 120.1(4) . . ?
C54 C53 H53 119.9 . . ?
C52 C53 H53 119.9 . . ?
C53 C54 C55 118.4(4) . . ?
C53 C54 H54 120.8 . . ?
C55 C54 H54 120.8 . . ?
N1 C55 C54 122.5(4) . . ?
N1 C55 H55 118.7 . . ?
C54 C55 H55 118.7 . . ?
C5 O1 Mo01 108.8(3) . . ?
C24 O24 C23 102.7(7) . . ?
C20 Mo01 C10 80.6(2) . . ?
C20 Mo01 O1 102.76(17) . . ?
C10 Mo01 O1 165.19(16) . . ?
C20 Mo01 N1 88.84(17) . . ?
C10 Mo01 N1 93.15(17) . . ?
O1 Mo01 N1 72.64(13) . . ?
C20 Mo01 C2 103.9(2) . . ?
C10 Mo01 C2 105.0(2) . . ?
O1 Mo01 C2 88.30(16) . . ?
N1 Mo01 C2 159.14(16) . . ?
C20 Mo01 N3 167.21(17) . . ?
C10 Mo01 N3 99.84(16) . . ?
O1 Mo01 N3 73.69(13) . . ?
N1 Mo01 N3 78.38(14) . . ?
C2 Mo01 N3 88.36(17) . . ?
C20 Mo01 C3 70.8(2) . . ?
C10 Mo01 C3 112.7(2) . . ?
O1 Mo01 C3 81.87(18) . . ?
N1 Mo01 C3 142.97(17) . . ?
C2 Mo01 C3 36.20(19) . . ?
N3 Mo01 C3 119.95(18) . . ?
C20 Mo01 C1 105.1(2) . . ?
C10 Mo01 C1 70.04(19) . . ?
O1 Mo01 C1 121.90(16) . . ?
N1 Mo01 C1 155.55(18) . . ?
C2 Mo01 C1 35.84(19) . . ?
N3 Mo01 C1 86.93(19) . . ?
C3 Mo01 C1 61.5(2) . . ?
C55 N1 C51 119.2(4) . . ?
C55 N1 Mo01 126.4(3) . . ?
C51 N1 Mo01 114.4(3) . . ?
C45 N2 C41 118.2(5) . . ?
C35 N3 C31 118.1(4) . . ?
C35 N3 Mo01 128.7(3) . . ?
C31 N3 Mo01 113.2(3) . . ?

loop_
_geom_bond_atom_site_label_1
_geom_bond_atom_site_label_2
_geom_bond_distance
_geom_bond_site_symmetry_2
_geom_bond_publ_flag
C1 C2 1.408(8) . ?
C1 Mo01 2.335(5) . ?
C1 H1A 0.92(6) . ?
C1 H1B 0.90(8) . ?
C2 C3 1.408(8) . ?
C2 C4 1.502(8) . ?
C2 Mo01 2.230(5) . ?
C3 Mo01 2.298(5) . ?
C3 H3A 0.88(8) . ?
C3 H3B 0.92(8) . ?
C4 H4A 0.82(6) . ?
C4 H4B 0.98(6) . ?
C4 H4C 1.04(8) . ?
C5 O1 1.382(5) . ?
C5 C41 1.529(6) . ?
C5 C51 1.549(6) . ?
C5 C31 1.561(6) . ?
C10 O10 1.168(6) . ?
C10 Mo01 1.958(5) . ?
C20 O20 1.167(6) . ?
C20 Mo01 1.936(5) . ?
C21 C24 1.364(12) . ?
C21 C22 1.396(10) . ?
C21 H21A 0.9700 . ?
C21 H21B 0.9700 . ?
C22 C23 1.391(9) . ?
C22 H22A 0.9700 . ?
C22 H22B 0.9700 . ?
C23 O24 1.510(13) . ?
C23 H23A 0.9700 . ?
C23 H23B 0.9700 . ?
C31 N3 1.352(6) . ?
C31 C32 1.376(7) . ?
C32 C33 1.390(6) . ?
C32 H32 0.9300 . ?
C33 C34 1.382(7) . ?
C33 H33 0.9300 . ?
C34 C35 1.384(7) . ?
C34 H34 0.9300 . ?
C35 N3 1.351(6) . ?
C35 H35 0.9300 . ?
C24 O24 1.455(13) . ?
C24 H24A 0.9700 . ?
C24 H24B 0.9700 . ?
C41 N2 1.336(6) . ?
C41 C42 1.398(7) . ?
C42 C43 1.376(7) . ?
C42 H42 0.9300 . ?
C43 C44 1.383(8) . ?
C43 H43 0.9300 . ?
C44 C45 1.398(8) . ?
C44 H44 0.9300 . ?
C45 N2 1.333(7) . ?
C45 H45 0.9300 . ?
C51 N1 1.352(6) . ?
C51 C52 1.390(6) . ?
C52 C53 1.397(6) . ?
C52 H52 0.9300 . ?
C53 C54 1.374(8) . ?
C53 H53 0.9300 . ?
C54 C55 1.381(7) . ?
C54 H54 0.9300 . ?
C55 N1 1.345(6) . ?
C55 H55 0.9300 . ?
O1 Mo01 2.105(3) . ?
Mo01 N1 2.218(4) . ?
Mo01 N3 2.269(4) . ?
